data_7062839
loop_
_publ_author_name
'Zhang, Xiaoyu'
'Qin, Tianrui'
'Liu, Yichen'
'An, Ning'
'Afzal, Mohd'
'Alarifi, Abdullah'
'Muddassir, Mohd.'
'Sakiyama, Hiroshi'
'Mohanty, Aurobinda'
'Dong, Xiuyan'

_publ_section_title
;
 Structures and magnetic studies of four new Ni(ii) coordination polymers
 built using symmetrical tetracarboxylate and N-donor linkers
;
_journal_issue 46
_journal_name_full 'New Journal of Chemistry'
_journal_page_first 21214
_journal_page_last 21224
_journal_paper_doi 10.1039/D3NJ03643J
_journal_volume 47
_journal_year 2023
_chemical_formula_moiety 'C30 H19 N4 Ni O8, 2(H2 O)'
_chemical_formula_sum 'C30 H23 N4 Ni O10'
_chemical_formula_weight 658.23
_space_group_crystal_system triclinic
_space_group_IT_number 2
_space_group_name_Hall '-P 1'
_space_group_name_H-M_alt 'P -1'
_atom_sites_solution_hydrogens mixed
_atom_sites_solution_primary direct
_audit_creation_date 2023-07-15
_audit_creation_method
;
Olex2 1.5
(compiled 2021.08.20 svn.r13c46975 for OlexSys, GUI svn.r6405)
;
_audit_update_record
;
2023-07-18 deposited with the CCDC.	2023-10-09 downloaded from the CCDC.
;
_cell_angle_alpha 86.947(5)
_cell_angle_beta 84.530(5)
_cell_angle_gamma 60.884(7)
_cell_formula_units_Z 2
_cell_length_a 11.2470(8)
_cell_length_b 11.3626(8)
_cell_length_c 12.9121(7)
_cell_measurement_reflns_used 5553
_cell_measurement_temperature 294.65(10)
_cell_measurement_theta_max 69.8060
_cell_measurement_theta_min 5.4000
_cell_volume 1434.98(19)
_computing_cell_refinement
;
CrysAlisPro, Agilent Technologies,
Version 1.171.36.28 (release 01-02-2013 CrysAlis171 .NET)
(compiled Feb  1 2013,16:14:44)
;
_computing_data_collection
;
CrysAlisPro, Agilent Technologies,
Version 1.171.36.28 (release 01-02-2013 CrysAlis171 .NET)
(compiled Feb  1 2013,16:14:44)
;
_computing_data_reduction
;
CrysAlisPro, Agilent Technologies,
Version 1.171.36.28 (release 01-02-2013 CrysAlis171 .NET)
(compiled Feb  1 2013,16:14:44)
;
_computing_molecular_graphics 'Olex2 1.5 (Dolomanov et al., 2009)'
_computing_publication_material 'Olex2 1.5 (Dolomanov et al., 2009)'
_computing_structure_refinement 'SHELXL 2018/3 (Sheldrick, 2015)'
_computing_structure_solution 'SHELXS  (Sheldrick, 2008)'
_diffrn_ambient_temperature 294.65(10)
_diffrn_detector_area_resol_mean 16.0733
_diffrn_measured_fraction_theta_full 0.957
_diffrn_measured_fraction_theta_max 0.957
_diffrn_measurement_details
;
#__ type_ start__ end____ width___ exp.time_
  1 omega  -17.00   10.00   1.0000    1.0000
omega____ theta____ kappa____ phi______ frames
    -        0.0000   57.0000    0.0000 27

#__ type_ start__ end____ width___ exp.time_
  2 omega   32.00   69.00   1.0000    1.0000
omega____ theta____ kappa____ phi______ frames
    -        0.0000   57.0000    0.0000 37

#__ type_ start__ end____ width___ exp.time_
  3 omega  -84.00  -37.00   1.0000    1.0000
omega____ theta____ kappa____ phi______ frames
    -       -8.5000  178.0000 -120.0000 47

#__ type_ start__ end____ width___ exp.time_
  4 omega  -41.00   17.00   1.0000    1.0000
omega____ theta____ kappa____ phi______ frames
    -       -8.5000  -77.0000 -150.0000 58

#__ type_ start__ end____ width___ exp.time_
  5 omega  -63.00  -35.00   1.0000    1.0000
omega____ theta____ kappa____ phi______ frames
    -       -8.5000  178.0000   90.0000 28

#__ type_ start__ end____ width___ exp.time_
  6 omega    2.00   50.00   1.0000    1.0000
omega____ theta____ kappa____ phi______ frames
    -       54.0000  -57.0000 -180.0000 48

#__ type_ start__ end____ width___ exp.time_
  7 omega  -14.00   75.00   1.0000    1.0000
omega____ theta____ kappa____ phi______ frames
    -       54.0000  -57.0000   30.0000 89

#__ type_ start__ end____ width___ exp.time_
  8 omega  -12.00   74.00   1.0000    1.0000
omega____ theta____ kappa____ phi______ frames
    -       54.0000  -57.0000 -120.0000 86

#__ type_ start__ end____ width___ exp.time_
  9 omega   32.00  121.00   1.0000    1.0000
omega____ theta____ kappa____ phi______ frames
    -       54.0000   57.0000 -180.0000 89

#__ type_ start__ end____ width___ exp.time_
 10 omega   80.00  111.00   1.0000    1.0000
omega____ theta____ kappa____ phi______ frames
    -      108.0000 -111.0000  120.0000 31

#__ type_ start__ end____ width___ exp.time_
 11 omega   42.00   84.00   1.0000    1.0000
omega____ theta____ kappa____ phi______ frames
    -      108.0000  -38.0000  150.0000 42

#__ type_ start__ end____ width___ exp.time_
 12 omega   69.00   95.00   1.0000    1.0000
omega____ theta____ kappa____ phi______ frames
    -      108.0000  -50.0000  -90.0000 26

#__ type_ start__ end____ width___ exp.time_
 13 omega   42.00  115.00   1.0000    1.0000
omega____ theta____ kappa____ phi______ frames
    -      108.0000  -63.0000   60.0000 73

#__ type_ start__ end____ width___ exp.time_
 14 omega   37.00  102.00   1.0000    1.0000
omega____ theta____ kappa____ phi______ frames
    -      108.0000  -50.0000 -120.0000 65

#__ type_ start__ end____ width___ exp.time_
 15 omega  104.00  151.00   1.0000    1.0000
omega____ theta____ kappa____ phi______ frames
    -      108.0000  178.0000  -30.0000 47

#__ type_ start__ end____ width___ exp.time_
 16 omega   85.00  178.00   1.0000    1.0000
omega____ theta____ kappa____ phi______ frames
    -      108.0000   76.0000   17.3559 93

#__ type_ start__ end____ width___ exp.time_
 17 omega   63.00  147.00   1.0000    1.0000
omega____ theta____ kappa____ phi______ frames
    -      108.0000  -91.0000  -30.0000 84

#__ type_ start__ end____ width___ exp.time_
 18 omega   69.00  147.00   1.0000    1.0000
omega____ theta____ kappa____ phi______ frames
    -      108.0000   25.0000   30.0000 78

#__ type_ start__ end____ width___ exp.time_
 19 omega   48.00   86.00   1.0000    1.0000
omega____ theta____ kappa____ phi______ frames
    -      108.0000 -111.0000 -150.0000 38

#__ type_ start__ end____ width___ exp.time_
 20 omega  102.00  151.00   1.0000    1.0000
omega____ theta____ kappa____ phi______ frames
    -      108.0000   63.0000   60.0000 49

#__ type_ start__ end____ width___ exp.time_
 21 omega  100.00  172.00   1.0000    1.0000
omega____ theta____ kappa____ phi______ frames
    -      108.0000   63.0000  -60.0000 72

#__ type_ start__ end____ width___ exp.time_
 22 omega   41.00  109.00   1.0000    1.0000
omega____ theta____ kappa____ phi______ frames
    -      108.0000 -111.0000  -60.0000 68

#__ type_ start__ end____ width___ exp.time_
 23 omega   38.00  103.00   1.0000    1.0000
omega____ theta____ kappa____ phi______ frames
    -      108.0000  -50.0000  -30.0000 65

#__ type_ start__ end____ width___ exp.time_
 24 omega  127.00  153.00   1.0000    1.0000
omega____ theta____ kappa____ phi______ frames
    -      108.0000   30.0000  -47.7427 26

#__ type_ start__ end____ width___ exp.time_
 25 omega   35.00   84.00   1.0000    1.0000
omega____ theta____ kappa____ phi______ frames
    -      108.0000  -38.0000   60.0000 49

#__ type_ start__ end____ width___ exp.time_
 26 omega   87.00  177.00   1.0000    1.0000
omega____ theta____ kappa____ phi______ frames
    -      108.0000  -12.0000  -60.0000 90

#__ type_ start__ end____ width___ exp.time_
 27 omega   63.00   94.00   1.0000    1.0000
omega____ theta____ kappa____ phi______ frames
    -      108.0000  -25.0000   90.0000 31

#__ type_ start__ end____ width___ exp.time_
 28 omega  -69.00  -19.00   1.0000    1.0000
omega____ theta____ kappa____ phi______ frames
    -        0.0000  -57.0000  -60.0000 50
;
_diffrn_measurement_device_type 'SuperNova, Dual, Cu at zero, Eos'
_diffrn_measurement_method '\w scans'
_diffrn_orient_matrix_UB_11 0.0345248000
_diffrn_orient_matrix_UB_12 -0.0330478000
_diffrn_orient_matrix_UB_13 -0.1168080000
_diffrn_orient_matrix_UB_21 -0.0821109000
_diffrn_orient_matrix_UB_22 -0.0765489000
_diffrn_orient_matrix_UB_23 0.0090918000
_diffrn_orient_matrix_UB_31 -0.1296348000
_diffrn_orient_matrix_UB_32 0.1308987000
_diffrn_orient_matrix_UB_33 -0.0252961000
_diffrn_radiation_monochromator mirror
_diffrn_radiation_type 'Cu K\a'
_diffrn_radiation_wavelength 1.54184
_diffrn_reflns_av_R_equivalents 0.0688
_diffrn_reflns_av_unetI/netI 0.0531
_diffrn_reflns_Laue_measured_fraction_full 0.957
_diffrn_reflns_Laue_measured_fraction_max 0.957
_diffrn_reflns_limit_h_max 12
_diffrn_reflns_limit_h_min -13
_diffrn_reflns_limit_k_max 13
_diffrn_reflns_limit_k_min -12
_diffrn_reflns_limit_l_max 15
_diffrn_reflns_limit_l_min -15
_diffrn_reflns_number 8786
_diffrn_reflns_point_group_measured_fraction_full 0.957
_diffrn_reflns_point_group_measured_fraction_max 0.957
_diffrn_reflns_theta_full 66.590
_diffrn_reflns_theta_max 66.590
_diffrn_reflns_theta_min 4.454
_diffrn_source 'SuperNova (Cu) X-ray Source'
_exptl_absorpt_coefficient_mu 1.562
_exptl_absorpt_correction_T_max 1.00000
_exptl_absorpt_correction_T_min 0.74757
_exptl_absorpt_correction_type multi-scan
_exptl_absorpt_process_details
;
CrysAlisPro, Agilent Technologies,
Version 1.171.36.28 (release 01-02-2013 CrysAlis171 .NET)
(compiled Feb  1 2013,16:14:44)
Empirical absorption correction using spherical harmonics,
 implemented in SCALE3 ABSPACK scaling algorithm.
;
_exptl_crystal_colour 'clear light green'
_exptl_crystal_colour_lustre clear
_exptl_crystal_colour_modifier light
_exptl_crystal_colour_primary green
_exptl_crystal_density_diffrn 1.523
_exptl_crystal_description block
_exptl_crystal_F_000 678
_exptl_crystal_size_max 0.14
_exptl_crystal_size_mid 0.11
_exptl_crystal_size_min 0.07
_refine_diff_density_max 1.454
_refine_diff_density_min -0.692
_refine_diff_density_rms 0.130
_refine_ls_extinction_method none
_refine_ls_goodness_of_fit_ref 1.076
_refine_ls_hydrogen_treatment constr
_refine_ls_matrix_type full
_refine_ls_number_parameters 413
_refine_ls_number_reflns 4853
_refine_ls_number_restraints 0
_refine_ls_restrained_S_all 1.076
_refine_ls_R_factor_all 0.0793
_refine_ls_R_factor_gt 0.0715
_refine_ls_shift/su_max 0.000
_refine_ls_shift/su_mean 0.000
_refine_ls_structure_factor_coef Fsqd
_refine_ls_weighting_details 'w=1/[\s^2^(Fo^2^)+(0.1518P)^2^+2.7960P] where P=(Fo^2^+2Fc^2^)/3'
_refine_ls_weighting_scheme calc
_refine_ls_wR_factor_gt 0.2275
_refine_ls_wR_factor_ref 0.2328
_reflns_Friedel_coverage 0.000
_reflns_number_gt 4485
_reflns_number_total 4853
_reflns_threshold_expression 'I > 2\s(I)'
_cod_data_source_file d3nj03643j2.cif
_cod_data_source_block dxy_l26cni
_cod_depositor_comments 'Adding full bibliography for 7062838--7062841.cif.'
_cod_original_cell_volume 1434.97(18)
_cod_database_code 7062839
_shelx_shelxl_version_number 2018/3
_shelx_space_group_comment
;
The symmetry employed for this shelxl refinement is uniquely defined
by the following loop, which should always be used as a source of
symmetry information in preference to the above space-group names.
They are only intended as comments.
;
_shelx_estimated_absorpt_t_max 0.899
_shelx_estimated_absorpt_t_min 0.811
_olex2_refinement_description
;
1. Fixed Uiso
 At 1.2 times of:
  All C(H) groups
 At 1.5 times of:
  All O(H) groups, All O(H,H) groups
2.a Free rotating group:
 O10(H10A,H10B), O9(H9A,H9B)
2.b Aromatic/amide H refined with riding coordinates:
 C2(H2), C4(H4), C6(H6), C7(H7), C8(H8), C10(H10), C12(H12), C14(H14),
 C19(H19), C20(H20), C21(H21), C23(H23), C24(H24), C25(H25), C26(H26), C27(H27),
  C29(H29), C30(H30)
2.c Idealised tetrahedral OH refined as rotating group:
 O3(H3)
;
_olex2_date_sample_data_collection 2019-09-19
_olex2_submission_special_instructions 'No special instructions were received'

loop_
_space_group_symop_operation_xyz
'x, y, z'
'-x, -y, -z'

loop_
_atom_site_label
_atom_site_type_symbol
_atom_site_fract_x
_atom_site_fract_y
_atom_site_fract_z
_atom_site_U_iso_or_equiv
_atom_site_adp_type
_atom_site_occupancy
_atom_site_site_symmetry_order
_atom_site_calc_flag
_atom_site_refinement_flags_posn
_atom_site_refinement_flags_adp
_atom_site_refinement_flags_occupancy
_atom_site_disorder_assembly
_atom_site_disorder_group
Ni1 Ni 0.92130(6) 0.07788(6) 0.26298(5) 0.0226(3) Uani 1 1 d . . . . .
O1 O 0.8743(3) 0.1115(3) 0.1061(2) 0.0319(6) Uani 1 1 d . . . . .
O2 O 0.7126(3) 0.1548(3) 0.2309(2) 0.0291(6) Uani 1 1 d . . . . .
O3 O 0.2377(3) 0.3482(4) 0.1392(3) 0.0430(8) Uani 1 1 d . . . . .
H3 H 0.159567 0.359672 0.143018 0.064 Uiso 1 1 calc R U . . .
O4 O 0.1702(4) 0.4745(7) -0.0012(4) 0.101(2) Uani 1 1 d . . . . .
O5 O 0.8742(3) 0.1442(3) -0.5808(2) 0.0311(6) Uani 1 1 d . . . . .
O6 O 0.8585(3) 0.2831(3) -0.7101(2) 0.0304(6) Uani 1 1 d . . . . .
O7 O 0.6620(4) 0.7655(3) -0.6456(3) 0.0428(8) Uani 1 1 d . . . . .
O8 O 0.4960(5) 0.8613(4) -0.5207(3) 0.0635(12) Uani 1 1 d . . . . .
N1 N 0.9559(3) -0.1146(3) 0.2795(3) 0.0276(7) Uani 1 1 d . . . . .
N2 N 0.9779(4) -0.3031(4) 0.3503(3) 0.0297(8) Uani 1 1 d . . . . .
N3 N 1.1187(3) 0.0329(4) 0.2428(3) 0.0298(7) Uani 1 1 d . . . . .
N4 N 1.3065(3) 0.0174(4) 0.1621(3) 0.0297(7) Uani 1 1 d . . . . .
C1 C 0.6426(4) 0.2394(4) 0.0616(3) 0.0245(8) Uani 1 1 d . . . . .
C2 C 0.5060(4) 0.2841(4) 0.0927(3) 0.0275(8) Uani 1 1 d . . . . .
H2 H 0.480589 0.264426 0.159234 0.033 Uiso 1 1 calc R U . . .
C3 C 0.4070(4) 0.3588(4) 0.0235(3) 0.0310(9) Uani 1 1 d . . . . .
C4 C 0.4461(5) 0.3868(5) -0.0765(3) 0.0342(9) Uani 1 1 d . . . . .
H4 H 0.379726 0.437472 -0.122065 0.041 Uiso 1 1 calc R U . . .
C5 C 0.5837(4) 0.3397(4) -0.1091(3) 0.0300(9) Uani 1 1 d . . . . .
C6 C 0.6816(4) 0.2650(4) -0.0387(3) 0.0278(8) Uani 1 1 d . . . . .
H6 H 0.773724 0.232120 -0.059344 0.033 Uiso 1 1 calc R U . . .
C7 C 0.6299(4) 0.3613(5) -0.2153(3) 0.0332(9) Uani 1 1 d . . . . .
H7 H 0.718159 0.299092 -0.239676 0.040 Uiso 1 1 calc R U . . .
C8 C 0.5585(5) 0.4605(5) -0.2797(3) 0.0308(9) Uani 1 1 d . . . . .
H8 H 0.470064 0.523943 -0.256895 0.037 Uiso 1 1 calc R U . . .
C9 C 0.6115(4) 0.4760(4) -0.3853(3) 0.0267(8) Uani 1 1 d . . . . .
C10 C 0.5715(4) 0.6055(4) -0.4263(3) 0.0286(8) Uani 1 1 d . . . . .
H10 H 0.508997 0.680875 -0.388060 0.034 Uiso 1 1 calc R U . . .
C11 C 0.6253(4) 0.6213(4) -0.5241(3) 0.0283(8) Uani 1 1 d . . . . .
C12 C 0.7145(4) 0.5109(4) -0.5842(3) 0.0263(8) Uani 1 1 d . . . . .
H12 H 0.750694 0.522531 -0.649250 0.032 Uiso 1 1 calc R U . . .
C13 C 0.7497(4) 0.3810(4) -0.5459(3) 0.0251(8) Uani 1 1 d . . . . .
C14 C 0.6999(4) 0.3651(4) -0.4466(3) 0.0270(8) Uani 1 1 d . . . . .
H14 H 0.726016 0.278736 -0.420526 0.032 Uiso 1 1 calc R U . . .
C15 C 0.7490(4) 0.1633(4) 0.1362(3) 0.0248(8) Uani 1 1 d . . . . .
C16 C 0.2616(5) 0.3989(5) 0.0515(4) 0.0409(11) Uani 1 1 d . . . . .
C17 C 0.5890(5) 0.7599(4) -0.5621(3) 0.0345(9) Uani 1 1 d . . . . .
C18 C 0.8337(4) 0.2633(4) -0.6152(3) 0.0246(8) Uani 1 1 d . . . . .
C19 C 0.9606(5) -0.1962(5) 0.2025(3) 0.0355(10) Uani 1 1 d . . . . .
H19 H 0.955236 -0.174328 0.132059 0.043 Uiso 1 1 calc R U . . .
C20 C 0.9740(5) -0.3124(5) 0.2448(3) 0.0364(10) Uani 1 1 d . . . . .
H20 H 0.979635 -0.384563 0.209799 0.044 Uiso 1 1 calc R U . . .
C21 C 0.9666(4) -0.1808(4) 0.3667(3) 0.0291(8) Uani 1 1 d . . . . .
H21 H 0.966528 -0.148759 0.431532 0.035 Uiso 1 1 calc R U . . .
C22 C 0.9899(4) -0.4034(4) 0.4266(3) 0.0296(9) Uani 1 1 d . . . . .
C23 C 1.0704(5) -0.5384(4) 0.4028(3) 0.0327(9) Uani 1 1 d . . . . .
H23 H 1.117526 -0.563754 0.337628 0.039 Uiso 1 1 calc R U . . .
C24 C 0.9192(5) -0.3639(4) 0.5238(3) 0.0330(9) Uani 1 1 d . . . . .
H24 H 0.865440 -0.272989 0.539449 0.040 Uiso 1 1 calc R U . . .
C25 C 1.1816(4) 0.0325(4) 0.1510(3) 0.0302(9) Uani 1 1 d . . . . .
H25 H 1.145069 0.041286 0.087582 0.036 Uiso 1 1 calc R U . . .
C26 C 1.2084(5) 0.0139(5) 0.3149(4) 0.0381(10) Uani 1 1 d . . . . .
H26 H 1.192064 0.007973 0.386487 0.046 Uiso 1 1 calc R U . . .
C27 C 1.3233(5) 0.0053(6) 0.2667(4) 0.0427(11) Uani 1 1 d . . . . .
H27 H 1.399523 -0.006557 0.298078 0.051 Uiso 1 1 calc R U . . .
C28 C 1.4048(4) 0.0096(5) 0.0800(3) 0.0317(9) Uani 1 1 d . . . . .
C29 C 1.3614(4) 0.0772(5) -0.0130(4) 0.0342(9) Uani 1 1 d . . . . .
H29 H 1.268649 0.127643 -0.021971 0.041 Uiso 1 1 calc R U . . .
C30 C 1.5434(4) -0.0694(5) 0.0926(3) 0.0341(9) Uani 1 1 d . . . . .
H30 H 1.572180 -0.116896 0.154402 0.041 Uiso 1 1 calc R U . . .
O10 O 0.5991(4) 0.0140(4) 0.3307(3) 0.0480(9) Uani 1 1 d G . . . .
H10A H 0.643129 0.050758 0.299963 0.072 Uiso 1 1 d G U . . .
H10B H 0.594379 0.023792 0.396055 0.072 Uiso 1 1 d G U . . .
O9 O 0.9865(4) 0.3977(5) 0.1633(3) 0.0578(11) Uani 1 1 d G . . . .
H9A H 0.957637 0.354151 0.203939 0.087 Uiso 1 1 d G U . . .
H9B H 0.938337 0.426921 0.111449 0.087 Uiso 1 1 d G U . . .

loop_
_atom_site_aniso_label
_atom_site_aniso_U_11
_atom_site_aniso_U_22
_atom_site_aniso_U_33
_atom_site_aniso_U_23
_atom_site_aniso_U_13
_atom_site_aniso_U_12
Ni1 0.0185(4) 0.0241(4) 0.0239(4) 0.0055(3) -0.0011(3) -0.0099(3)
O1 0.0245(14) 0.0357(16) 0.0280(14) 0.0057(12) -0.0018(11) -0.0094(13)
O2 0.0248(14) 0.0380(16) 0.0252(14) 0.0106(11) -0.0045(11) -0.0163(13)
O3 0.0254(15) 0.059(2) 0.0389(17) 0.0124(15) -0.0002(13) -0.0173(16)
O4 0.035(2) 0.170(6) 0.078(3) 0.081(4) -0.024(2) -0.040(3)
O5 0.0339(15) 0.0263(15) 0.0273(14) 0.0048(11) -0.0023(11) -0.0106(13)
O6 0.0350(15) 0.0275(15) 0.0265(14) 0.0001(11) 0.0056(11) -0.0149(13)
O7 0.0445(19) 0.0366(18) 0.0416(18) 0.0081(14) 0.0089(14) -0.0182(15)
O8 0.088(3) 0.039(2) 0.048(2) 0.0045(17) 0.021(2) -0.024(2)
N1 0.0242(16) 0.0239(17) 0.0323(17) 0.0043(13) -0.0029(13) -0.0102(14)
N2 0.0318(18) 0.0284(18) 0.0320(18) 0.0103(14) -0.0099(14) -0.0167(15)
N3 0.0203(16) 0.0319(18) 0.0345(18) -0.0009(14) 0.0031(13) -0.0114(15)
N4 0.0197(16) 0.0338(19) 0.0341(18) -0.0045(14) 0.0036(13) -0.0123(15)
C1 0.027(2) 0.0209(18) 0.0247(18) 0.0001(14) -0.0024(15) -0.0106(16)
C2 0.030(2) 0.033(2) 0.0216(18) 0.0047(15) -0.0027(15) -0.0166(18)
C3 0.029(2) 0.036(2) 0.027(2) 0.0070(17) -0.0041(16) -0.0149(19)
C4 0.034(2) 0.041(2) 0.026(2) 0.0128(17) -0.0091(17) -0.018(2)
C5 0.033(2) 0.034(2) 0.0227(19) 0.0064(16) -0.0041(16) -0.0162(19)
C6 0.027(2) 0.030(2) 0.0261(19) 0.0040(16) -0.0026(15) -0.0143(18)
C7 0.028(2) 0.044(3) 0.024(2) 0.0061(17) -0.0016(16) -0.016(2)
C8 0.033(2) 0.032(2) 0.025(2) 0.0016(16) 0.0008(16) -0.0145(18)
C9 0.0256(19) 0.032(2) 0.0234(18) 0.0030(15) -0.0037(15) -0.0147(17)
C10 0.029(2) 0.030(2) 0.0267(19) 0.0002(16) -0.0015(15) -0.0137(17)
C11 0.031(2) 0.032(2) 0.0256(19) 0.0044(16) -0.0051(15) -0.0177(18)
C12 0.0256(19) 0.031(2) 0.0209(17) 0.0040(15) -0.0011(14) -0.0135(17)
C13 0.0216(18) 0.033(2) 0.0232(18) 0.0036(15) -0.0040(14) -0.0148(17)
C14 0.028(2) 0.031(2) 0.0243(19) 0.0074(15) -0.0064(15) -0.0162(18)
C15 0.0234(19) 0.0232(18) 0.0279(19) 0.0043(15) -0.0037(15) -0.0114(16)
C16 0.027(2) 0.053(3) 0.038(2) 0.015(2) -0.0075(18) -0.016(2)
C17 0.044(3) 0.028(2) 0.028(2) 0.0002(17) 0.0026(18) -0.016(2)
C18 0.0181(17) 0.028(2) 0.0269(19) 0.0019(15) -0.0026(14) -0.0103(16)
C19 0.043(2) 0.036(2) 0.029(2) 0.0086(17) -0.0086(18) -0.021(2)
C20 0.049(3) 0.033(2) 0.032(2) 0.0048(18) -0.0116(19) -0.023(2)
C21 0.031(2) 0.027(2) 0.031(2) 0.0056(16) -0.0076(16) -0.0154(18)
C22 0.033(2) 0.031(2) 0.032(2) 0.0110(16) -0.0116(16) -0.0203(18)
C23 0.036(2) 0.033(2) 0.031(2) 0.0054(17) -0.0048(16) -0.0181(19)
C24 0.037(2) 0.0232(19) 0.038(2) 0.0051(16) -0.0078(17) -0.0134(18)
C25 0.0230(19) 0.036(2) 0.032(2) 0.0005(17) 0.0009(15) -0.0156(18)
C26 0.032(2) 0.051(3) 0.031(2) 0.0001(19) 0.0008(17) -0.021(2)
C27 0.030(2) 0.065(3) 0.035(2) -0.002(2) -0.0027(18) -0.024(2)
C28 0.025(2) 0.042(2) 0.034(2) -0.0036(18) 0.0042(16) -0.0215(19)
C29 0.0184(18) 0.037(2) 0.042(2) -0.0006(18) 0.0007(16) -0.0095(17)
C30 0.024(2) 0.042(2) 0.035(2) 0.0014(18) -0.0004(16) -0.0159(19)
O10 0.065(2) 0.051(2) 0.0447(19) 0.0000(16) 0.0106(17) -0.0433(19)
O9 0.047(2) 0.088(3) 0.057(2) 0.036(2) -0.0179(17) -0.049(2)

loop_
_atom_type_symbol
_atom_type_description
_atom_type_scat_dispersion_real
_atom_type_scat_dispersion_imag
_atom_type_scat_source
C C 0.0181 0.0091 'International Tables Vol C Tables 4.2.6.8 and 6.1.1.4'
H H 0.0000 0.0000 'International Tables Vol C Tables 4.2.6.8 and 6.1.1.4'
N N 0.0311 0.0180 'International Tables Vol C Tables 4.2.6.8 and 6.1.1.4'
Ni Ni -3.0029 0.5091 'International Tables Vol C Tables 4.2.6.8 and 6.1.1.4'
O O 0.0492 0.0322 'International Tables Vol C Tables 4.2.6.8 and 6.1.1.4'

loop_
_geom_angle_atom_site_label_1
_geom_angle_atom_site_label_2
_geom_angle_atom_site_label_3
_geom_angle
_geom_angle_site_symmetry_1
_geom_angle_site_symmetry_3
_geom_angle_publ_flag
O1 Ni1 O2 61.99(11) . . ?
O1 Ni1 O5 149.45(12) . 1_556 ?
O1 Ni1 O6 93.81(12) . 1_556 ?
O1 Ni1 C15 31.10(12) . . ?
O1 Ni1 C18 121.33(13) . 1_556 ?
O2 Ni1 C15 31.13(12) . . ?
O2 Ni1 C18 85.70(12) . 1_556 ?
O5 Ni1 O2 94.71(11) 1_556 . ?
O5 Ni1 O6 62.34(11) 1_556 1_556 ?
O5 Ni1 C15 122.13(13) 1_556 . ?
O5 Ni1 C18 31.41(13) 1_556 1_556 ?
O6 Ni1 O2 83.65(12) 1_556 . ?
O6 Ni1 C15 85.68(12) 1_556 . ?
O6 Ni1 C18 31.26(12) 1_556 1_556 ?
N1 Ni1 O1 99.20(13) . . ?
N1 Ni1 O2 93.36(12) . . ?
N1 Ni1 O5 101.80(13) . 1_556 ?
N1 Ni1 O6 163.39(13) . 1_556 ?
N1 Ni1 C15 100.20(13) . . ?
N1 Ni1 C18 132.38(14) . 1_556 ?
N3 Ni1 O1 98.97(13) . . ?
N3 Ni1 O2 159.79(13) . . ?
N3 Ni1 O5 100.35(13) . 1_556 ?
N3 Ni1 O6 91.44(13) . 1_556 ?
N3 Ni1 N1 96.63(14) . . ?
N3 Ni1 C15 129.13(14) . . ?
N3 Ni1 C18 100.21(13) . 1_556 ?
C18 Ni1 C15 102.73(13) 1_556 . ?
C15 O1 Ni1 89.3(2) . . ?
C15 O2 Ni1 87.7(2) . . ?
C16 O3 H3 109.5 . . ?
C18 O5 Ni1 88.1(2) . 1_554 ?
C18 O6 Ni1 88.2(2) . 1_554 ?
C19 N1 Ni1 126.8(3) . . ?
C21 N1 Ni1 126.4(3) . . ?
C21 N1 C19 106.6(3) . . ?
C20 N2 C22 125.9(4) . . ?
C21 N2 C20 106.7(3) . . ?
C21 N2 C22 127.4(4) . . ?
C25 N3 Ni1 123.4(3) . . ?
C25 N3 C26 106.2(3) . . ?
C26 N3 Ni1 130.0(3) . . ?
C25 N4 C27 107.0(4) . . ?
C25 N4 C28 126.3(4) . . ?
C27 N4 C28 126.6(4) . . ?
C2 C1 C6 120.5(4) . . ?
C2 C1 C15 120.0(3) . . ?
C6 C1 C15 119.6(4) . . ?
C1 C2 H2 120.2 . . ?
C1 C2 C3 119.6(4) . . ?
C3 C2 H2 120.2 . . ?
C2 C3 C16 120.8(4) . . ?
C4 C3 C2 119.8(4) . . ?
C4 C3 C16 119.2(4) . . ?
C3 C4 H4 119.5 . . ?
C3 C4 C5 120.9(4) . . ?
C5 C4 H4 119.5 . . ?
C4 C5 C6 118.5(4) . . ?
C4 C5 C7 122.7(4) . . ?
C6 C5 C7 118.7(4) . . ?
C1 C6 C5 120.7(4) . . ?
C1 C6 H6 119.7 . . ?
C5 C6 H6 119.7 . . ?
C5 C7 H7 116.7 . . ?
C8 C7 C5 126.5(4) . . ?
C8 C7 H7 116.7 . . ?
C7 C8 H8 118.2 . . ?
C7 C8 C9 123.6(4) . . ?
C9 C8 H8 118.2 . . ?
C10 C9 C8 119.6(4) . . ?
C14 C9 C8 121.8(4) . . ?
C14 C9 C10 118.6(4) . . ?
C9 C10 H10 120.0 . . ?
C11 C10 C9 120.1(4) . . ?
C11 C10 H10 120.0 . . ?
C10 C11 C17 118.7(4) . . ?
C12 C11 C10 121.0(4) . . ?
C12 C11 C17 120.3(4) . . ?
C11 C12 H12 120.4 . . ?
C11 C12 C13 119.3(4) . . ?
C13 C12 H12 120.4 . . ?
C12 C13 C18 119.0(3) . . ?
C14 C13 C12 119.6(4) . . ?
C14 C13 C18 121.3(4) . . ?
C9 C14 H14 119.4 . . ?
C13 C14 C9 121.2(4) . . ?
C13 C14 H14 119.4 . . ?
O1 C15 Ni1 59.6(2) . . ?
O1 C15 O2 120.1(3) . . ?
O1 C15 C1 120.4(3) . . ?
O2 C15 Ni1 61.15(19) . . ?
O2 C15 C1 119.4(3) . . ?
C1 C15 Ni1 169.6(3) . . ?
O3 C16 C3 114.9(4) . . ?
O4 C16 O3 121.7(4) . . ?
O4 C16 C3 123.3(4) . . ?
O7 C17 C11 114.9(4) . . ?
O8 C17 O7 122.0(4) . . ?
O8 C17 C11 123.1(4) . . ?
O5 C18 Ni1 60.5(2) . 1_554 ?
O5 C18 C13 120.4(3) . . ?
O6 C18 Ni1 60.5(2) . 1_554 ?
O6 C18 O5 120.1(4) . . ?
O6 C18 C13 119.4(3) . . ?
C13 C18 Ni1 167.1(3) . 1_554 ?
N1 C19 H19 125.2 . . ?
C20 C19 N1 109.5(4) . . ?
C20 C19 H19 125.2 . . ?
N2 C20 H20 126.8 . . ?
C19 C20 N2 106.3(4) . . ?
C19 C20 H20 126.8 . . ?
N1 C21 N2 110.9(4) . . ?
N1 C21 H21 124.6 . . ?
N2 C21 H21 124.6 . . ?
C23 C22 N2 119.8(4) . . ?
C23 C22 C24 120.7(4) . . ?
C24 C22 N2 119.4(4) . . ?
C22 C23 H23 120.0 . . ?
C22 C23 C24 120.0(4) . 2_746 ?
C24 C23 H23 120.0 2_746 . ?
C22 C24 H24 120.4 . . ?
C23 C24 C22 119.3(4) 2_746 . ?
C23 C24 H24 120.4 2_746 . ?
N3 C25 N4 110.5(4) . . ?
N3 C25 H25 124.8 . . ?
N4 C25 H25 124.8 . . ?
N3 C26 H26 125.2 . . ?
C27 C26 N3 109.7(4) . . ?
C27 C26 H26 125.2 . . ?
N4 C27 H27 126.7 . . ?
C26 C27 N4 106.6(4) . . ?
C26 C27 H27 126.7 . . ?
C29 C28 N4 119.8(4) . . ?
C29 C28 C30 120.3(4) . . ?
C30 C28 N4 119.8(4) . . ?
C28 C29 H29 120.1 . . ?
C30 C29 C28 119.9(4) 2_855 . ?
C30 C29 H29 120.1 2_855 . ?
C28 C30 H30 120.1 . . ?
C29 C30 C28 119.8(4) 2_855 . ?
C29 C30 H30 120.1 2_855 . ?
H10A O10 H10B 109.5 . . ?
H9A O9 H9B 109.5 . . ?

loop_
_geom_bond_atom_site_label_1
_geom_bond_atom_site_label_2
_geom_bond_distance
_geom_bond_site_symmetry_2
_geom_bond_publ_flag
Ni1 O1 2.111(3) . ?
Ni1 O2 2.144(3) . ?
Ni1 O5 2.119(3) 1_556 ?
Ni1 O6 2.120(3) 1_556 ?
Ni1 N1 2.030(3) . ?
Ni1 N3 2.015(3) . ?
Ni1 C15 2.446(4) . ?
Ni1 C18 2.434(4) 1_556 ?
O1 C15 1.264(5) . ?
O2 C15 1.266(5) . ?
O3 H3 0.8200 . ?
O3 C16 1.307(6) . ?
O4 C16 1.213(6) . ?
O5 C18 1.269(5) . ?
O6 C18 1.263(5) . ?
O7 C17 1.310(5) . ?
O8 C17 1.221(6) . ?
N1 C19 1.375(6) . ?
N1 C21 1.302(5) . ?
N2 C20 1.378(6) . ?
N2 C21 1.359(5) . ?
N2 C22 1.430(5) . ?
N3 C25 1.320(5) . ?
N3 C26 1.371(6) . ?
N4 C25 1.351(5) . ?
N4 C27 1.372(6) . ?
N4 C28 1.429(5) . ?
C1 C2 1.387(6) . ?
C1 C6 1.390(5) . ?
C1 C15 1.494(5) . ?
C2 H2 0.9300 . ?
C2 C3 1.396(6) . ?
C3 C4 1.395(6) . ?
C3 C16 1.480(6) . ?
C4 H4 0.9300 . ?
C4 C5 1.397(6) . ?
C5 C6 1.399(6) . ?
C5 C7 1.471(5) . ?
C6 H6 0.9300 . ?
C7 H7 0.9300 . ?
C7 C8 1.324(6) . ?
C8 H8 0.9300 . ?
C8 C9 1.472(5) . ?
C9 C10 1.403(6) . ?
C9 C14 1.393(6) . ?
C10 H10 0.9300 . ?
C10 C11 1.388(6) . ?
C11 C12 1.383(6) . ?
C11 C17 1.489(6) . ?
C12 H12 0.9300 . ?
C12 C13 1.404(6) . ?
C13 C14 1.388(5) . ?
C13 C18 1.489(6) . ?
C14 H14 0.9300 . ?
C19 H19 0.9300 . ?
C19 C20 1.345(6) . ?
C20 H20 0.9300 . ?
C21 H21 0.9300 . ?
C22 C23 1.383(6) . ?
C22 C24 1.389(7) . ?
C23 H23 0.9300 . ?
C23 C24 1.388(6) 2_746 ?
C24 H24 0.9300 . ?
C25 H25 0.9300 . ?
C26 H26 0.9300 . ?
C26 C27 1.340(7) . ?
C27 H27 0.9300 . ?
C28 C29 1.385(7) . ?
C28 C30 1.391(6) . ?
C29 H29 0.9300 . ?
C29 C30 1.385(6) 2_855 ?
C30 H30 0.9300 . ?
O10 H10A 0.8501 . ?
O10 H10B 0.8500 . ?
O9 H9A 0.8497 . ?
O9 H9B 0.8496 . ?

loop_
_geom_torsion_atom_site_label_1
_geom_torsion_atom_site_label_2
_geom_torsion_atom_site_label_3
_geom_torsion_atom_site_label_4
_geom_torsion
_geom_torsion_site_symmetry_1
_geom_torsion_site_symmetry_2
_geom_torsion_site_symmetry_3
_geom_torsion_site_symmetry_4
_geom_torsion_publ_flag
Ni1 O1 C15 O2 -9.7(4) . . . . ?
Ni1 O1 C15 C1 167.9(3) . . . . ?
Ni1 O2 C15 O1 9.6(4) . . . . ?
Ni1 O2 C15 C1 -168.1(3) . . . . ?
Ni1 O5 C18 O6 -11.2(4) 1_554 . . . ?
Ni1 O5 C18 C13 165.1(3) 1_554 . . . ?
Ni1 O6 C18 O5 11.2(4) 1_554 . . . ?
Ni1 O6 C18 C13 -165.2(3) 1_554 . . . ?
Ni1 N1 C19 C20 -174.7(3) . . . . ?
Ni1 N1 C21 N2 174.7(3) . . . . ?
Ni1 N3 C25 N4 171.4(3) . . . . ?
Ni1 N3 C26 C27 -170.9(4) . . . . ?
N1 C19 C20 N2 0.0(5) . . . . ?
N2 C22 C23 C24 -179.1(4) . . . 2_746 ?
N2 C22 C24 C23 179.1(4) . . . 2_746 ?
N3 C26 C27 N4 -0.7(6) . . . . ?
N4 C28 C29 C30 -179.9(4) . . . 2_855 ?
N4 C28 C30 C29 179.9(4) . . . 2_855 ?
C1 C2 C3 C4 0.6(6) . . . . ?
C1 C2 C3 C16 175.3(4) . . . . ?
C2 C1 C6 C5 2.0(6) . . . . ?
C2 C1 C15 Ni1 -99.1(15) . . . . ?
C2 C1 C15 O1 173.5(4) . . . . ?
C2 C1 C15 O2 -8.9(5) . . . . ?
C2 C3 C4 C5 0.8(7) . . . . ?
C2 C3 C16 O3 -6.4(7) . . . . ?
C2 C3 C16 O4 172.6(6) . . . . ?
C3 C4 C5 C6 -0.7(7) . . . . ?
C3 C4 C5 C7 177.0(4) . . . . ?
C4 C3 C16 O3 168.3(4) . . . . ?
C4 C3 C16 O4 -12.7(9) . . . . ?
C4 C5 C6 C1 -0.6(6) . . . . ?
C4 C5 C7 C8 25.9(7) . . . . ?
C5 C7 C8 C9 -180.0(4) . . . . ?
C6 C1 C2 C3 -2.0(6) . . . . ?
C6 C1 C15 Ni1 80.9(16) . . . . ?
C6 C1 C15 O1 -6.6(6) . . . . ?
C6 C1 C15 O2 171.1(4) . . . . ?
C6 C5 C7 C8 -156.3(5) . . . . ?
C7 C5 C6 C1 -178.5(4) . . . . ?
C7 C8 C9 C10 -145.7(4) . . . . ?
C7 C8 C9 C14 34.9(6) . . . . ?
C8 C9 C10 C11 177.3(4) . . . . ?
C8 C9 C14 C13 -179.7(4) . . . . ?
C9 C10 C11 C12 2.5(6) . . . . ?
C9 C10 C11 C17 -175.4(4) . . . . ?
C10 C9 C14 C13 0.9(6) . . . . ?
C10 C11 C12 C13 0.7(6) . . . . ?
C10 C11 C17 O7 168.2(4) . . . . ?
C10 C11 C17 O8 -13.6(7) . . . . ?
C11 C12 C13 C14 -3.1(6) . . . . ?
C11 C12 C13 C18 173.6(3) . . . . ?
C12 C11 C17 O7 -9.7(6) . . . . ?
C12 C11 C17 O8 168.4(5) . . . . ?
C12 C13 C14 C9 2.3(6) . . . . ?
C12 C13 C18 Ni1 -94.1(13) . . . 1_554 ?
C12 C13 C18 O5 175.6(3) . . . . ?
C12 C13 C18 O6 -8.0(5) . . . . ?
C14 C9 C10 C11 -3.3(6) . . . . ?
C14 C13 C18 Ni1 82.5(13) . . . 1_554 ?
C14 C13 C18 O5 -7.8(5) . . . . ?
C14 C13 C18 O6 168.6(3) . . . . ?
C15 C1 C2 C3 178.0(4) . . . . ?
C15 C1 C6 C5 -178.0(4) . . . . ?
C16 C3 C4 C5 -174.0(4) . . . . ?
C17 C11 C12 C13 178.6(4) . . . . ?
C18 C13 C14 C9 -174.3(3) . . . . ?
C19 N1 C21 N2 -0.1(5) . . . . ?
C20 N2 C21 N1 0.1(5) . . . . ?
C20 N2 C22 C23 36.3(6) . . . . ?
C20 N2 C22 C24 -143.1(5) . . . . ?
C21 N1 C19 C20 0.1(5) . . . . ?
C21 N2 C20 C19 -0.1(5) . . . . ?
C21 N2 C22 C23 -144.5(4) . . . . ?
C21 N2 C22 C24 36.1(6) . . . . ?
C22 N2 C20 C19 179.3(4) . . . . ?
C22 N2 C21 N1 -179.2(4) . . . . ?
C23 C22 C24 C23 -0.2(7) . . . 2_746 ?
C24 C22 C23 C24 0.2(7) . . . 2_746 ?
C25 N3 C26 C27 1.4(6) . . . . ?
C25 N4 C27 C26 -0.2(6) . . . . ?
C25 N4 C28 C29 30.6(6) . . . . ?
C25 N4 C28 C30 -147.3(4) . . . . ?
C26 N3 C25 N4 -1.6(5) . . . . ?
C27 N4 C25 N3 1.1(5) . . . . ?
C27 N4 C28 C29 -152.4(5) . . . . ?
C27 N4 C28 C30 29.6(7) . . . . ?
C28 N4 C25 N3 178.6(4) . . . . ?
C28 N4 C27 C26 -177.7(4) . . . . ?
C29 C28 C30 C29 2.0(7) . . . 2_855 ?
C30 C28 C29 C30 -2.0(7) . . . 2_855 ?
